data_4028685
loop_
_publ_author_name
'Wen-Yong Han'
'Jian-Qiang Zhao'
'Zhi-Jun Wu'
'Xiao-Mei Zhang'
'Wei-Cheng Yuan'

_publ_section_title
;
 Asymmetric Synthesis of \b-Hydroxy-\a-amino Phosphonic Acid Derivatives
 via Organocatalytic Direct Aldol Reaction of \a-Isothiocyanato
 Phosphonates with Aldehydes
;
_journal_name_full 'Journal of Organic Chemistry'
_journal_page_first 10541
_journal_page_last 10547
_journal_paper_doi 10.1021/jo401779x
_journal_volume 78
_journal_year 2013
_chemical_absolute_configuration ad
_chemical_formula_sum 'C19 H22 N O4 P S'
_chemical_formula_weight 391.41
_chemical_name_systematic
; 
 ? 
;
_space_group_IT_number 19
_symmetry_cell_setting orthorhombic
_symmetry_space_group_name_Hall 'P 2ac 2ab'
_symmetry_space_group_name_H-M 'P 21 21 21'
_atom_sites_solution_hydrogens geom
_atom_sites_solution_primary direct
_atom_sites_solution_secondary difmap
_audit_creation_method SHELXL-97
_cell_angle_alpha 90.00
_cell_angle_beta 90.00
_cell_angle_gamma 90.00
_cell_formula_units_Z 4
_cell_length_a 6.0940(5)
_cell_length_b 16.4155(18)
_cell_length_c 19.6133(12)
_cell_measurement_reflns_used 1912
_cell_measurement_temperature 290(2)
_cell_measurement_theta_max 29.2649
_cell_measurement_theta_min 3.1096
_cell_volume 1962.0(3)
_computing_cell_refinement 'CrysAlisPro (Agilent Technologies)'
_computing_data_collection 'CrysAlisPro (Agilent Technologies)'
_computing_data_reduction 'CrysAlisPro (Agilent Technologies)'
_computing_molecular_graphics 'Ortep-3 (L. J. Farrugia, 2001)'
_computing_publication_material SHELXL-97
_computing_structure_refinement 'SHELXL-97 (Sheldrick, 1997)'
_computing_structure_solution 'SHELXS-97 (Sheldrick, 1997)'
_diffrn_ambient_temperature 290(2)
_diffrn_detector_area_resol_mean 15.9149
_diffrn_measured_fraction_theta_full 0.997
_diffrn_measured_fraction_theta_max 0.997
_diffrn_measurement_device_type 'Gemini S Ultra, Agilent Technologies'
_diffrn_measurement_method '\w scans'
_diffrn_radiation_monochromator graphite
_diffrn_radiation_source 'Enhance (Mo) x-ray Source'
_diffrn_radiation_type MoK\a
_diffrn_radiation_wavelength 0.71073
_diffrn_reflns_av_R_equivalents 0.0571
_diffrn_reflns_av_sigmaI/netI 0.0822
_diffrn_reflns_limit_h_max 7
_diffrn_reflns_limit_h_min -5
_diffrn_reflns_limit_k_max 20
_diffrn_reflns_limit_k_min -13
_diffrn_reflns_limit_l_max 24
_diffrn_reflns_limit_l_min -24
_diffrn_reflns_number 9249
_diffrn_reflns_theta_full 26.37
_diffrn_reflns_theta_max 26.37
_diffrn_reflns_theta_min 3.24
_exptl_absorpt_coefficient_mu 0.270
_exptl_absorpt_correction_T_max 0.9091
_exptl_absorpt_correction_T_min 0.8928
_exptl_absorpt_correction_type multi-scan
_exptl_absorpt_process_details
;
CrysAlisPro, Agilent Technologies,
Version 1.171.36.21 (release 14-08-2012 CrysAlis171 .NET)
(compiled Sep 14 2012,17:21:16)
empirical absorption correction using spherical harmonics,
 implemented in SCALE3 ABSPACK scaling algorithm.
;
_exptl_crystal_density_diffrn 1.325
_exptl_crystal_F_000 824
_exptl_crystal_size_max 0.43
_exptl_crystal_size_mid 0.40
_exptl_crystal_size_min 0.36
_refine_diff_density_max 0.233
_refine_diff_density_min -0.318
_refine_diff_density_rms 0.054
_refine_ls_abs_structure_details 'Flack H D (1983), Acta Cryst. A39, 876-881'
_refine_ls_abs_structure_Flack -0.01(15)
_refine_ls_extinction_method none
_refine_ls_goodness_of_fit_ref 1.019
_refine_ls_hydrogen_treatment mixed
_refine_ls_matrix_type full
_refine_ls_number_parameters 237
_refine_ls_number_reflns 3714
_refine_ls_number_restraints 0
_refine_ls_restrained_S_all 1.019
_refine_ls_R_factor_all 0.1007
_refine_ls_R_factor_gt 0.0611
_refine_ls_shift/su_max 0.000
_refine_ls_shift/su_mean 0.000
_refine_ls_structure_factor_coef Fsqd
_refine_ls_weighting_details 'calc w=1/[\s^2^(Fo^2^)+(0.0685P)^2^+0.0000P] where P=(Fo^2^+2Fc^2^)/3'
_refine_ls_weighting_scheme calc
_refine_ls_wR_factor_gt 0.1313
_refine_ls_wR_factor_ref 0.1580
_reflns_number_gt 2434
_reflns_number_total 3714
_reflns_threshold_expression >2sigma(I)
_cod_data_source_file jo401779x_si_002.cif
_cod_data_source_block shelxl
_cod_database_code 4028685

loop_
_symmetry_equiv_pos_as_xyz
'x, y, z'
'-x+1/2, -y, z+1/2'
'x+1/2, -y+1/2, -z'
'-x, y+1/2, -z+1/2'

loop_
_atom_site_label
_atom_site_type_symbol
_atom_site_fract_x
_atom_site_fract_y
_atom_site_fract_z
_atom_site_U_iso_or_equiv
_atom_site_adp_type
_atom_site_occupancy
_atom_site_symmetry_multiplicity
_atom_site_calc_flag
_atom_site_refinement_flags
P1 P 0.64306(19) 0.87627(8) 0.59358(6) 0.0455(3) Uani 1 1 d .
S1 S 1.2032(2) 0.98449(10) 0.44817(6) 0.0678(4) Uani 1 1 d .
O1 O 0.8244(5) 1.0342(2) 0.49513(13) 0.0533(8) Uani 1 1 d .
O2 O 0.4093(4) 0.8876(2) 0.60737(14) 0.0518(8) Uani 1 1 d .
N1 N 1.0153(6) 0.9641(2) 0.56976(15) 0.0449(9) Uani 1 1 d .
H1 H 1.1297 0.9434 0.5887 0.054 Uiso 1 1 calc R
O3 O 0.7086(6) 0.8518(2) 0.52051(14) 0.0609(9) Uani 1 1 d .
O4 O 0.7526(5) 0.81008(19) 0.63934(16) 0.0570(9) Uani 1 1 d .
C10 C 0.8186(7) 0.9869(3) 0.67935(19) 0.0450(11) Uani 1 1 d .
C1 C 1.0129(8) 0.9940(3) 0.50612(19) 0.0470(11) Uani 1 1 d .
C15 C 1.0049(8) 0.9666(3) 0.7147(2) 0.0555(13) Uani 1 1 d .
H15 H 1.1307 0.9517 0.6909 0.067 Uiso 1 1 calc R
C3 C 0.8013(7) 0.9708(3) 0.60347(19) 0.0418(10) Uani 1 1 d .
C4 C 0.6794(8) 1.1244(3) 0.5802(2) 0.0484(11) Uani 1 1 d .
C14 C 1.0084(10) 0.9679(4) 0.7855(2) 0.0708(16) Uani 1 1 d .
H14 H 1.1354 0.9538 0.8090 0.085 Uiso 1 1 calc R
C13 C 0.8237(10) 0.9901(3) 0.8202(2) 0.0713(15) Uani 1 1 d .
H13 H 0.8242 0.9891 0.8676 0.086 Uiso 1 1 calc R
C2 C 0.6917(7) 1.0374(3) 0.55716(19) 0.0452(11) Uani 1 1 d .
H2 H 0.5429 1.0193 0.5458 0.054 Uiso 1 1 calc R
C16 C 0.5901(9) 0.8024(4) 0.4730(2) 0.0686(15) Uani 1 1 d .
H16B H 0.4398 0.8214 0.4697 0.082 Uiso 1 1 calc R
H16A H 0.5879 0.7464 0.4887 0.082 Uiso 1 1 calc R
C17 C 0.6961(11) 0.8069(4) 0.4058(2) 0.0753(16) Uani 1 1 d .
H17A H 0.6448 0.7629 0.3777 0.113 Uiso 1 1 calc R
H17B H 0.8523 0.8028 0.4111 0.113 Uiso 1 1 calc R
H17C H 0.6604 0.8579 0.3845 0.113 Uiso 1 1 calc R
C11 C 0.6350(8) 1.0110(3) 0.7156(2) 0.0544(12) Uani 1 1 d .
H11 H 0.5081 1.0257 0.6923 0.065 Uiso 1 1 calc R
C12 C 0.6376(10) 1.0136(3) 0.7864(2) 0.0660(15) Uani 1 1 d .
H12 H 0.5148 1.0311 0.8105 0.079 Uiso 1 1 calc R
C9 C 0.8515(10) 1.1641(3) 0.6114(3) 0.0717(16) Uani 1 1 d .
H9 H 0.9799 1.1363 0.6223 0.086 Uiso 1 1 calc R
C18 C 0.6672(11) 0.7893(3) 0.7070(3) 0.0777(17) Uani 1 1 d .
H18B H 0.7285 0.8261 0.7408 0.093 Uiso 1 1 calc R
H18A H 0.5089 0.7955 0.7075 0.093 Uiso 1 1 calc R
C5 C 0.4918(9) 1.1686(4) 0.5631(3) 0.0667(14) Uani 1 1 d .
H5 H 0.3743 1.1426 0.5421 0.080 Uiso 1 1 calc R
C19 C 0.7251(15) 0.7056(4) 0.7241(4) 0.123(3) Uani 1 1 d .
H19A H 0.6865 0.6704 0.6869 0.185 Uiso 1 1 calc R
H19C H 0.6469 0.6892 0.7643 0.185 Uiso 1 1 calc R
H19B H 0.8801 0.7021 0.7323 0.185 Uiso 1 1 calc R
C7 C 0.6474(15) 1.2881(4) 0.6088(3) 0.096(2) Uani 1 1 d .
H7 H 0.6380 1.3434 0.6187 0.116 Uiso 1 1 calc R
C6 C 0.4804(14) 1.2501(4) 0.5772(3) 0.092(2) Uani 1 1 d .
H6 H 0.3561 1.2794 0.5649 0.110 Uiso 1 1 calc R
C8 C 0.8296(13) 1.2453(4) 0.6261(3) 0.091(2) Uani 1 1 d .
H8 H 0.9431 1.2719 0.6487 0.109 Uiso 1 1 calc R

loop_
_atom_site_aniso_label
_atom_site_aniso_U_11
_atom_site_aniso_U_22
_atom_site_aniso_U_33
_atom_site_aniso_U_23
_atom_site_aniso_U_13
_atom_site_aniso_U_12
P1 0.0414(6) 0.0521(7) 0.0430(6) -0.0026(5) 0.0004(6) 0.0010(6)
S1 0.0610(8) 0.0980(11) 0.0443(6) 0.0036(7) 0.0065(6) -0.0014(8)
O1 0.0531(19) 0.068(2) 0.0389(14) 0.0000(14) -0.0052(15) 0.0119(18)
O2 0.0378(16) 0.062(2) 0.0554(17) 0.0032(16) 0.0001(14) 0.0002(15)
N1 0.0351(18) 0.063(3) 0.0367(17) 0.0078(16) -0.0034(16) 0.0051(19)
O3 0.058(2) 0.078(2) 0.0460(16) -0.0228(16) 0.0074(16) -0.0117(18)
O4 0.057(2) 0.053(2) 0.0607(18) 0.0110(16) -0.0018(18) 0.0060(17)
C10 0.045(3) 0.053(3) 0.0365(19) -0.002(2) 0.003(2) 0.001(2)
C1 0.045(2) 0.061(3) 0.035(2) 0.002(2) -0.008(2) -0.005(2)
C15 0.046(3) 0.078(4) 0.042(2) -0.008(2) -0.002(2) -0.004(3)
C3 0.038(2) 0.051(3) 0.0362(19) -0.0001(19) 0.0005(19) 0.008(2)
C4 0.050(3) 0.049(3) 0.046(2) 0.001(2) -0.001(2) 0.002(3)
C14 0.068(3) 0.099(5) 0.045(3) -0.011(3) -0.008(3) -0.001(4)
C13 0.090(4) 0.077(4) 0.046(2) -0.006(3) -0.006(3) 0.001(4)
C2 0.039(2) 0.054(3) 0.042(2) 0.003(2) 0.001(2) -0.001(2)
C16 0.064(4) 0.080(4) 0.062(3) -0.016(3) -0.002(3) -0.010(3)
C17 0.101(4) 0.081(4) 0.043(2) -0.010(3) -0.003(3) -0.005(4)
C11 0.050(3) 0.062(3) 0.051(2) -0.006(2) 0.001(2) 0.001(3)
C12 0.074(3) 0.077(4) 0.047(2) -0.013(3) 0.012(3) 0.003(3)
C9 0.077(4) 0.052(3) 0.086(4) -0.012(3) -0.012(3) -0.001(3)
C18 0.089(4) 0.076(4) 0.068(3) 0.020(3) 0.004(4) 0.005(4)
C5 0.064(3) 0.065(4) 0.071(3) 0.001(3) -0.009(3) 0.009(3)
C19 0.179(8) 0.090(5) 0.101(5) 0.041(4) 0.000(6) 0.006(6)
C7 0.142(7) 0.048(4) 0.099(5) -0.006(3) 0.008(5) 0.002(5)
C6 0.107(5) 0.067(5) 0.102(5) -0.001(4) 0.000(5) 0.029(4)
C8 0.102(5) 0.073(5) 0.098(5) -0.010(4) -0.017(5) -0.012(4)

loop_
_atom_type_symbol
_atom_type_description
_atom_type_scat_dispersion_real
_atom_type_scat_dispersion_imag
_atom_type_scat_source
C C 0.0033 0.0016 'International Tables Vol C Tables 4.2.6.8 and 6.1.1.4'
H H 0.0000 0.0000 'International Tables Vol C Tables 4.2.6.8 and 6.1.1.4'
N N 0.0061 0.0033 'International Tables Vol C Tables 4.2.6.8 and 6.1.1.4'
O O 0.0106 0.0060 'International Tables Vol C Tables 4.2.6.8 and 6.1.1.4'
P P 0.1023 0.0942 'International Tables Vol C Tables 4.2.6.8 and 6.1.1.4'
S S 0.1246 0.1234 'International Tables Vol C Tables 4.2.6.8 and 6.1.1.4'

loop_
_geom_angle_atom_site_label_1
_geom_angle_atom_site_label_2
_geom_angle_atom_site_label_3
_geom_angle
O2 P1 O3 117.2(2)
O2 P1 O4 113.52(19)
O3 P1 O4 104.07(19)
O2 P1 C3 112.6(2)
O3 P1 C3 100.49(18)
O4 P1 C3 107.63(18)
C1 O1 C2 111.0(3)
C1 N1 C3 112.5(4)
C1 N1 H1 123.7
C3 N1 H1 123.7
C16 O3 P1 128.5(3)
C18 O4 P1 122.1(3)
C15 C10 C11 118.6(4)
C15 C10 C3 120.8(4)
C11 C10 C3 119.9(4)
N1 C1 O1 109.8(4)
N1 C1 S1 127.3(4)
O1 C1 S1 122.9(3)
C10 C15 C14 121.0(5)
C10 C15 H15 119.5
C14 C15 H15 119.5
N1 C3 C10 113.2(3)
N1 C3 C2 99.7(3)
C10 C3 C2 118.4(3)
N1 C3 P1 110.9(3)
C10 C3 P1 106.7(3)
C2 C3 P1 107.7(3)
C9 C4 C5 118.9(5)
C9 C4 C2 123.1(4)
C5 C4 C2 117.7(4)
C13 C14 C15 119.3(5)
C13 C14 H14 120.3
C15 C14 H14 120.3
C14 C13 C12 121.2(5)
C14 C13 H13 119.4
C12 C13 H13 119.4
O1 C2 C4 108.3(4)
O1 C2 C3 102.7(3)
C4 C2 C3 120.7(3)
O1 C2 H2 108.2
C4 C2 H2 108.2
C3 C2 H2 108.2
O3 C16 C17 109.5(4)
O3 C16 H16B 109.8
C17 C16 H16B 109.8
O3 C16 H16A 109.8
C17 C16 H16A 109.8
H16B C16 H16A 108.2
C16 C17 H17A 109.5
C16 C17 H17B 109.5
H17A C17 H17B 109.5
C16 C17 H17C 109.5
H17A C17 H17C 109.5
H17B C17 H17C 109.5
C10 C11 C12 120.9(5)
C10 C11 H11 119.6
C12 C11 H11 119.6
C13 C12 C11 118.9(5)
C13 C12 H12 120.5
C11 C12 H12 120.5
C8 C9 C4 118.6(6)
C8 C9 H9 120.7
C4 C9 H9 120.7
C19 C18 O4 109.9(5)
C19 C18 H18B 109.7
O4 C18 H18B 109.7
C19 C18 H18A 109.7
O4 C18 H18A 109.7
H18B C18 H18A 108.2
C6 C5 C4 120.2(6)
C6 C5 H5 119.9
C4 C5 H5 119.9
C18 C19 H19A 109.5
C18 C19 H19C 109.5
H19A C19 H19C 109.5
C18 C19 H19B 109.5
H19A C19 H19B 109.5
H19C C19 H19B 109.5
C6 C7 C8 119.7(6)
C6 C7 H7 120.2
C8 C7 H7 120.2
C7 C6 C5 120.6(7)
C7 C6 H6 119.7
C5 C6 H6 119.7
C7 C8 C9 122.0(6)
C7 C8 H8 119.0
C9 C8 H8 119.0

loop_
_geom_bond_atom_site_label_1
_geom_bond_atom_site_label_2
_geom_bond_distance
P1 O2 1.462(3)
P1 O3 1.541(3)
P1 O4 1.559(3)
P1 C3 1.837(5)
S1 C1 1.631(5)
O1 C1 1.342(5)
O1 C2 1.462(5)
N1 C1 1.341(5)
N1 C3 1.466(5)
N1 H1 0.8600
O3 C16 1.431(5)
O4 C18 1.466(5)
C10 C15 1.372(6)
C10 C11 1.384(6)
C10 C3 1.515(5)
C15 C14 1.389(6)
C15 H15 0.9300
C3 C2 1.571(6)
C4 C9 1.379(7)
C4 C5 1.395(7)
C4 C2 1.499(6)
C14 C13 1.365(8)
C14 H14 0.9300
C13 C12 1.369(7)
C13 H13 0.9300
C2 H2 0.9800
C16 C17 1.470(7)
C16 H16B 0.9700
C16 H16A 0.9700
C17 H17A 0.9600
C17 H17B 0.9600
C17 H17C 0.9600
C11 C12 1.390(6)
C11 H11 0.9300
C12 H12 0.9300
C9 C8 1.371(8)
C9 H9 0.9300
C18 C19 1.458(8)
C18 H18B 0.9700
C18 H18A 0.9700
C5 C6 1.367(8)
C5 H5 0.9300
C19 H19A 0.9600
C19 H19C 0.9600
C19 H19B 0.9600
C7 C6 1.345(9)
C7 C8 1.357(9)
C7 H7 0.9300
C6 H6 0.9300
C8 H8 0.9300

loop_
_geom_hbond_atom_site_label_D
_geom_hbond_atom_site_label_H
_geom_hbond_atom_site_label_A
_geom_hbond_distance_DH
_geom_hbond_distance_HA
_geom_hbond_distance_DA
_geom_hbond_angle_DHA
_geom_hbond_site_symmetry_A
N1 H1 O2 0.86 1.97 2.809(5) 165.0 1_655

loop_
_geom_torsion_atom_site_label_1
_geom_torsion_atom_site_label_2
_geom_torsion_atom_site_label_3
_geom_torsion_atom_site_label_4
_geom_torsion
O2 P1 O3 C16 -32.9(5)
O4 P1 O3 C16 93.4(4)
C3 P1 O3 C16 -155.3(4)
O2 P1 O4 C18 -26.4(4)
O3 P1 O4 C18 -155.0(4)
C3 P1 O4 C18 99.0(4)
C3 N1 C1 O1 10.4(5)
C3 N1 C1 S1 -169.1(3)
C2 O1 C1 N1 4.2(5)
C2 O1 C1 S1 -176.3(3)
C11 C10 C15 C14 1.7(8)
C3 C10 C15 C14 -168.7(5)
C1 N1 C3 C10 -145.5(4)
C1 N1 C3 C2 -18.8(4)
C1 N1 C3 P1 94.5(4)
C15 C10 C3 N1 -22.8(6)
C11 C10 C3 N1 166.9(4)
C15 C10 C3 C2 -139.0(4)
C11 C10 C3 C2 50.7(6)
C15 C10 C3 P1 99.5(4)
C11 C10 C3 P1 -70.9(5)
O2 P1 C3 N1 -162.5(2)
O3 P1 C3 N1 -36.9(3)
O4 P1 C3 N1 71.6(3)
O2 P1 C3 C10 73.8(3)
O3 P1 C3 C10 -160.7(3)
O4 P1 C3 C10 -52.1(3)
O2 P1 C3 C2 -54.3(3)
O3 P1 C3 C2 71.2(3)
O4 P1 C3 C2 179.8(2)
C10 C15 C14 C13 -0.2(8)
C15 C14 C13 C12 -2.2(8)
C1 O1 C2 C4 113.2(4)
C1 O1 C2 C3 -15.5(4)
C9 C4 C2 O1 -75.1(5)
C5 C4 C2 O1 98.7(5)
C9 C4 C2 C3 42.6(6)
C5 C4 C2 C3 -143.6(4)
N1 C3 C2 O1 19.3(4)
C10 C3 C2 O1 142.5(4)
P1 C3 C2 O1 -96.5(3)
N1 C3 C2 C4 -101.2(4)
C10 C3 C2 C4 22.0(6)
P1 C3 C2 C4 143.0(4)
P1 O3 C16 C17 170.3(4)
C15 C10 C11 C12 -0.9(8)
C3 C10 C11 C12 169.6(5)
C14 C13 C12 C11 3.1(8)
C10 C11 C12 C13 -1.5(8)
C5 C4 C9 C8 1.6(8)
C2 C4 C9 C8 175.3(5)
P1 O4 C18 C19 153.3(5)
C9 C4 C5 C6 0.1(8)
C2 C4 C5 C6 -173.9(5)
C8 C7 C6 C5 0.7(10)
C4 C5 C6 C7 -1.3(9)
C6 C7 C8 C9 1.1(11)
C4 C9 C8 C7 -2.3(10)
